data_7044055
loop_
_publ_author_name
'Kovrugin, Vadim M.'
'Colmont, Marie'
'Siidra, Oleg I.'
'Krivovichev, Sergey V.'
'Colis, Silviu'
'Mentr\'e, Olivier'

_publ_section_title
;
 The First Lead Cobalt Phosphite, PbCo2(HPO3)3
;
_journal_name_full 'Dalton Trans.'
_journal_paper_doi 10.1039/C7DT02279D
_journal_year 2017
_chemical_formula_moiety 'Co2 H3 O9 P3 Pb'
_chemical_formula_sum 'Co2 H3 O9 P3 Pb'
_chemical_formula_weight 564.98
_space_group_crystal_system trigonal
_space_group_IT_number 160
_space_group_name_Hall 'R 3 -2"'
_space_group_name_H-M_alt 'R 3 m :H'
_symmetry_space_group_name_Hall 'R 3 -2"'
_symmetry_space_group_name_H-M 'R 3 m :H'
_atom_sites_solution_hydrogens difmap
_audit_creation_method SHELXL-97
_cell_angle_alpha 90
_cell_angle_beta 90
_cell_angle_gamma 120
_cell_formula_units_Z 3
_cell_length_a 5.3145(15)
_cell_length_b 5.3145(15)
_cell_length_c 25.494(7)
_cell_measurement_reflns_used 3565
_cell_measurement_temperature 293(2)
_cell_measurement_theta_max 31.74
_cell_measurement_theta_min 2.40
_cell_volume 623.6(3)
_computing_cell_refinement 'Bruker SAINT'
_computing_data_collection 'Bruker APEX2'
_computing_data_reduction 'Bruker SAINT'
_computing_molecular_graphics 'Crystal Maker (Crystal Maker, 2006)'
_computing_structure_refinement 'SHELXL-97 (Sheldrick, 97)'
_computing_structure_solution 'Superflip (Palatinus & Chapuis, 2007)'
_diffrn_ambient_temperature 293(2)
_diffrn_measured_fraction_theta_full 1.000
_diffrn_measured_fraction_theta_max 1.000
_diffrn_measurement_device_type 'Bruker APEX-II CCD'
_diffrn_measurement_method '\f and \w scans'
_diffrn_radiation_monochromator graphite
_diffrn_radiation_source 'sealed tube'
_diffrn_radiation_type MoK\a
_diffrn_radiation_wavelength 0.71073
_diffrn_reflns_av_R_equivalents 0.0290
_diffrn_reflns_av_unetI/netI 0.0326
_diffrn_reflns_Laue_measured_fraction_full 1.000
_diffrn_reflns_Laue_measured_fraction_max 1.000
_diffrn_reflns_limit_h_max 7
_diffrn_reflns_limit_h_min -7
_diffrn_reflns_limit_k_max 7
_diffrn_reflns_limit_k_min -7
_diffrn_reflns_limit_l_max 37
_diffrn_reflns_limit_l_min -28
_diffrn_reflns_number 3590
_diffrn_reflns_point_group_measured_fraction_full 1.000
_diffrn_reflns_point_group_measured_fraction_max 1.000
_diffrn_reflns_theta_full 25.242
_diffrn_reflns_theta_max 31.973
_diffrn_reflns_theta_min 2.397
_exptl_absorpt_coefficient_mu 24.750
_exptl_absorpt_correction_T_max 0.7463
_exptl_absorpt_correction_T_min 0.6454
_exptl_absorpt_correction_type multi-scan
_exptl_absorpt_process_details 'Bruker SADABS'
_exptl_crystal_colour pink
_exptl_crystal_density_diffrn 4.514
_exptl_crystal_description 'hexagonal prisms'
_exptl_crystal_F_000 768
_exptl_crystal_size_max 0.23
_exptl_crystal_size_mid 0.12
_exptl_crystal_size_min 0.10
_refine_diff_density_max 1.485
_refine_diff_density_min -0.555
_refine_diff_density_rms 0.128
_refine_ls_abs_structure_details
;
 Refined as an inversion twin.
;
_refine_ls_abs_structure_Flack 0.062(12)
_refine_ls_extinction_method none
_refine_ls_goodness_of_fit_ref 1.034
_refine_ls_hydrogen_treatment refxyz
_refine_ls_matrix_type full
_refine_ls_number_parameters 41
_refine_ls_number_reflns 534
_refine_ls_number_restraints 4
_refine_ls_restrained_S_all 1.034
_refine_ls_R_factor_all 0.0147
_refine_ls_R_factor_gt 0.0147
_refine_ls_shift/su_max 0.000
_refine_ls_shift/su_mean 0.000
_refine_ls_structure_factor_coef Fsqd
_refine_ls_weighting_details 'w=1/[\s^2^(Fo^2^)+(0.0063P)^2^] where P=(Fo^2^+2Fc^2^)/3'
_refine_ls_weighting_scheme calc
_refine_ls_wR_factor_gt 0.0298
_refine_ls_wR_factor_ref 0.0298
_reflns_Friedel_coverage 0.990
_reflns_Friedel_fraction_full 1.000
_reflns_Friedel_fraction_max 1.000
_reflns_number_gt 534
_reflns_number_total 534
_reflns_threshold_expression 'I > 2\s(I)'
_cod_data_source_file c7dt02279d1.cif
_cod_data_source_block shelx
_cod_original_cell_volume 623.6(4)
_cod_database_code 7044055
_shelx_space_group_comment
;
The symmetry employed for this shelxl refinement is uniquely defined
by the following loop, which should always be used as a source of
symmetry information in preference to the above space-group names.
They are only intended as comments.
;

loop_
_symmetry_equiv_pos_as_xyz
'x, y, z'
'-y, x-y, z'
'-x+y, -x, z'
'-x+y, y, z'
'x, x-y, z'
'-y, -x, z'
'x+2/3, y+1/3, z+1/3'
'-y+2/3, x-y+1/3, z+1/3'
'-x+y+2/3, -x+1/3, z+1/3'
'-x+y+2/3, y+1/3, z+1/3'
'x+2/3, x-y+1/3, z+1/3'
'-y+2/3, -x+1/3, z+1/3'
'x+1/3, y+2/3, z+2/3'
'-y+1/3, x-y+2/3, z+2/3'
'-x+y+1/3, -x+2/3, z+2/3'
'-x+y+1/3, y+2/3, z+2/3'
'x+1/3, x-y+2/3, z+2/3'
'-y+1/3, -x+2/3, z+2/3'

loop_
_atom_site_label
_atom_site_type_symbol
_atom_site_fract_x
_atom_site_fract_y
_atom_site_fract_z
_atom_site_U_iso_or_equiv
_atom_site_adp_type
_atom_site_occupancy
_atom_site_site_symmetry_order
_atom_site_calc_flag
_atom_site_refinement_flags_posn
_atom_site_refinement_flags_adp
_atom_site_refinement_flags_occupancy
Pb1 Pb 1.0000 1.0000 0.16209(2) 0.01761(10) Uani 1 6 d S T P
Co1 Co 1.0000 1.0000 0.28985(5) 0.0099(2) Uani 1 6 d S T P
Co2 Co 0.3333 0.6667 0.07026(5) 0.0096(3) Uani 1 6 d S T P
P1 P 0.6667 1.3333 0.09927(11) 0.0098(5) Uani 1 6 d DS T P
P2 P 1.6667 1.3333 0.32927(9) 0.0089(4) Uani 1 6 d DS T P
P3 P 0.3333 0.6667 0.25226(11) 0.0086(5) Uani 1 6 d DS T P
O1 O 1.3478(10) 1.1739(5) 0.34537(15) 0.0137(8) Uani 1 2 d S T P
O2 O 0.5100(5) 1.0199(9) 0.11827(17) 0.0185(9) Uani 1 2 d S T P
O3 O 0.6523(9) 0.8262(5) 0.23647(15) 0.0147(9) Uani 1 2 d S T P
H1 H 0.6667 1.3333 0.049(2) 0.022 Uiso 1 6 d DS U P
H2 H 1.6667 1.3333 0.273(3) 0.022 Uiso 1 6 d DS U P
H3 H 0.3333 0.6667 0.303(2) 0.022 Uiso 1 6 d DS U P

loop_
_atom_site_aniso_label
_atom_site_aniso_U_11
_atom_site_aniso_U_22
_atom_site_aniso_U_33
_atom_site_aniso_U_23
_atom_site_aniso_U_13
_atom_site_aniso_U_12
Pb1 0.02024(13) 0.02024(13) 0.01235(13) 0.000 0.000 0.01012(6)
Co1 0.0095(3) 0.0095(3) 0.0106(5) 0.000 0.000 0.00475(17)
Co2 0.0071(4) 0.0071(4) 0.0148(6) 0.000 0.000 0.00353(19)
P1 0.0093(7) 0.0093(7) 0.0108(10) 0.000 0.000 0.0047(4)
P2 0.0074(7) 0.0074(7) 0.0117(10) 0.000 0.000 0.0037(3)
P3 0.0075(7) 0.0075(7) 0.0107(11) 0.000 0.000 0.0038(4)
O1 0.0089(18) 0.0135(14) 0.0171(18) 0.0007(8) 0.0014(16) 0.0044(9)
O2 0.0229(19) 0.010(2) 0.0182(19) -0.0003(15) -0.0002(8) 0.0051(10)
O3 0.0088(19) 0.0173(16) 0.0152(18) 0.0001(7) 0.0001(14) 0.0044(10)

loop_
_atom_type_symbol
_atom_type_description
_atom_type_scat_dispersion_real
_atom_type_scat_dispersion_imag
_atom_type_scat_source
H H 0.0000 0.0000 'International Tables Vol C Tables 4.2.6.8 and 6.1.1.4'
O O 0.0106 0.0060 'International Tables Vol C Tables 4.2.6.8 and 6.1.1.4'
P P 0.1023 0.0942 'International Tables Vol C Tables 4.2.6.8 and 6.1.1.4'
Co Co 0.3494 0.9721 'International Tables Vol C Tables 4.2.6.8 and 6.1.1.4'
Pb Pb -3.3944 10.1111 'International Tables Vol C Tables 4.2.6.8 and 6.1.1.4'

loop_
_geom_angle_atom_site_label_1
_geom_angle_atom_site_label_2
_geom_angle_atom_site_label_3
_geom_angle
_geom_angle_site_symmetry_1
_geom_angle_site_symmetry_3
O3 Pb1 O3 67.91(16) . 3_675
O3 Pb1 O3 67.91(16) . 2_765
O3 Pb1 O3 67.91(16) 3_675 2_765
O3 Pb1 O2 77.98(11) . .
O3 Pb1 O2 106.00(9) 3_675 .
O3 Pb1 O2 145.18(11) 2_765 .
O3 Pb1 O2 106.00(9) . 2_765
O3 Pb1 O2 145.18(11) 3_675 2_765
O3 Pb1 O2 77.98(11) 2_765 2_765
O2 Pb1 O2 105.95(9) . 2_765
O3 Pb1 O2 145.18(11) . 3_675
O3 Pb1 O2 77.98(11) 3_675 3_675
O3 Pb1 O2 106.00(9) 2_765 3_675
O2 Pb1 O2 105.95(9) . 3_675
O2 Pb1 O2 105.95(9) 2_765 3_675
O3 Pb1 O2 77.98(11) . 3_565
O3 Pb1 O2 145.18(11) 3_675 3_565
O3 Pb1 O2 106.00(9) 2_765 3_565
O2 Pb1 O2 58.45(17) . 3_565
O2 Pb1 O2 51.33(17) 2_765 3_565
O2 Pb1 O2 134.25(16) 3_675 3_565
O3 Pb1 O2 145.18(11) . 1_655
O3 Pb1 O2 106.00(9) 3_675 1_655
O3 Pb1 O2 77.98(11) 2_765 1_655
O2 Pb1 O2 134.25(16) . 1_655
O2 Pb1 O2 58.45(17) 2_765 1_655
O2 Pb1 O2 51.33(17) 3_675 1_655
O2 Pb1 O2 105.95(9) 3_565 1_655
O3 Pb1 O2 106.00(9) . 2_775
O3 Pb1 O2 77.98(11) 3_675 2_775
O3 Pb1 O2 145.18(11) 2_765 2_775
O2 Pb1 O2 51.33(17) . 2_775
O2 Pb1 O2 134.25(16) 2_765 2_775
O2 Pb1 O2 58.45(17) 3_675 2_775
O2 Pb1 O2 105.95(9) 3_565 2_775
O2 Pb1 O2 105.95(9) 1_655 2_775
O3 Pb1 Co1 40.16(10) . .
O3 Pb1 Co1 40.16(10) 3_675 .
O3 Pb1 Co1 40.16(10) 2_765 .
O2 Pb1 Co1 112.79(8) . .
O2 Pb1 Co1 112.80(8) 2_765 .
O2 Pb1 Co1 112.80(8) 3_675 .
O2 Pb1 Co1 112.80(8) 3_565 .
O2 Pb1 Co1 112.80(8) 1_655 .
O2 Pb1 Co1 112.80(8) 2_775 .
O3 Pb1 O1 118.85(13) . 13_444
O3 Pb1 O1 146.00(8) 3_675 13_444
O3 Pb1 O1 146.00(8) 2_765 13_444
O2 Pb1 O1 50.07(9) . 13_444
O2 Pb1 O1 68.09(8) 2_765 13_444
O2 Pb1 O1 85.97(10) 3_675 13_444
O2 Pb1 O1 50.07(9) 3_565 13_444
O2 Pb1 O1 85.97(10) 1_655 13_444
O2 Pb1 O1 68.09(8) 2_775 13_444
Co1 Pb1 O1 159.01(6) . 13_444
O3 Pb1 O1 146.00(8) . 15_674
O3 Pb1 O1 118.85(13) 3_675 15_674
O3 Pb1 O1 146.00(8) 2_765 15_674
O2 Pb1 O1 68.09(8) . 15_674
O2 Pb1 O1 85.97(10) 2_765 15_674
O2 Pb1 O1 50.07(9) 3_675 15_674
O2 Pb1 O1 85.97(10) 3_565 15_674
O2 Pb1 O1 68.09(8) 1_655 15_674
O2 Pb1 O1 50.07(9) 2_775 15_674
Co1 Pb1 O1 159.01(6) . 15_674
O1 Pb1 O1 36.14(10) 13_444 15_674
O3 Co1 O3 82.56(17) 2_765 3_675
O3 Co1 O3 82.56(17) 2_765 .
O3 Co1 O3 82.56(17) 3_675 .
O3 Co1 O1 98.26(11) 2_765 .
O3 Co1 O1 98.26(11) 3_675 .
O3 Co1 O1 178.89(17) . .
O3 Co1 O1 178.89(17) 2_765 2_765
O3 Co1 O1 98.27(11) 3_675 2_765
O3 Co1 O1 98.27(11) . 2_765
O1 Co1 O1 80.90(17) . 2_765
O3 Co1 O1 98.27(11) 2_765 3_675
O3 Co1 O1 178.89(17) 3_675 3_675
O3 Co1 O1 98.27(11) . 3_675
O1 Co1 O1 80.90(17) . 3_675
O1 Co1 O1 80.90(17) 2_765 3_675
O3 Co1 Co2 130.38(11) 2_765 7
O3 Co1 Co2 130.38(11) 3_675 7
O3 Co1 Co2 130.38(11) . 7
O1 Co1 Co2 48.52(11) . 7
O1 Co1 Co2 48.52(11) 2_765 7
O1 Co1 Co2 48.52(11) 3_675 7
O3 Co1 Pb1 49.62(11) 2_765 .
O3 Co1 Pb1 49.62(11) 3_675 .
O3 Co1 Pb1 49.62(11) . .
O1 Co1 Pb1 131.48(11) . .
O1 Co1 Pb1 131.48(11) 2_765 .
O1 Co1 Pb1 131.48(11) 3_675 .
Co2 Co1 Pb1 180.0 7 .
O2 Co2 O2 87.57(17) 2_665 3_565
O2 Co2 O2 87.57(17) 2_665 .
O2 Co2 O2 87.57(17) 3_565 .
O2 Co2 O1 96.66(12) 2_665 14_654
O2 Co2 O1 174.13(17) 3_565 14_654
O2 Co2 O1 96.66(12) . 14_654
O2 Co2 O1 96.66(12) 2_665 15_564
O2 Co2 O1 96.66(12) 3_565 15_564
O2 Co2 O1 174.13(17) . 15_564
O1 Co2 O1 78.85(17) 14_654 15_564
O2 Co2 O1 174.13(17) 2_665 13_444
O2 Co2 O1 96.66(12) 3_565 13_444
O2 Co2 O1 96.66(12) . 13_444
O1 Co2 O1 78.85(17) 14_654 13_444
O1 Co2 O1 78.85(17) 15_564 13_444
O2 Co2 Co1 126.97(12) 2_665 13_444
O2 Co2 Co1 126.97(12) 3_565 13_444
O2 Co2 Co1 126.97(12) . 13_444
O1 Co2 Co1 47.16(11) 14_654 13_444
O1 Co2 Co1 47.16(11) 15_564 13_444
O1 Co2 Co1 47.16(11) 13_444 13_444
O2 P1 O2 110.37(19) 2_775 3_575
O2 P1 O2 110.37(19) 2_775 .
O2 P1 O2 110.37(19) 3_575 .
O2 P1 O1 147.44(17) 2_775 15_574
O2 P1 O1 65.41(17) 3_575 15_574
O2 P1 O1 100.72(14) . 15_574
O2 P1 O1 100.71(14) 2_775 13_454
O2 P1 O1 65.41(17) 3_575 13_454
O2 P1 O1 147.44(17) . 13_454
O1 P1 O1 47.16(14) 15_574 13_454
O2 P1 O1 147.44(17) 2_775 14_654
O2 P1 O1 100.72(14) 3_575 14_654
O2 P1 O1 65.41(17) . 14_654
O1 P1 O1 43.02(14) 15_574 14_654
O1 P1 O1 83.25(9) 13_454 14_654
O2 P1 O1 65.41(17) 2_775 14_764
O2 P1 O1 100.72(14) 3_575 14_764
O2 P1 O1 147.44(17) . 14_764
O1 P1 O1 83.25(9) 15_574 14_764
O1 P1 O1 43.02(14) 13_454 14_764
O1 P1 O1 100.12(12) 14_654 14_764
O2 P1 O1 100.72(14) 2_775 13_444
O2 P1 O1 147.44(17) 3_575 13_444
O2 P1 O1 65.41(17) . 13_444
O1 P1 O1 83.24(9) 15_574 13_444
O1 P1 O1 100.12(12) 13_454 13_444
O1 P1 O1 47.16(14) 14_654 13_444
O1 P1 O1 83.24(9) 14_764 13_444
O2 P1 O1 65.41(17) 2_775 15_674
O2 P1 O1 147.44(17) 3_575 15_674
O2 P1 O1 100.72(14) . 15_674
O1 P1 O1 100.12(12) 15_574 15_674
O1 P1 O1 83.24(9) 13_454 15_674
O1 P1 O1 83.24(9) 14_654 15_674
O1 P1 O1 47.16(14) 14_764 15_674
O1 P1 O1 43.02(14) 13_444 15_674
O1 P2 O1 113.02(14) . 2_865
O1 P2 O1 113.02(14) . 3_785
O1 P2 O1 113.02(14) 2_865 3_785
O1 P2 O3 64.23(15) . 2_765
O1 P2 O3 99.28(13) 2_865 2_765
O1 P2 O3 144.18(15) 3_785 2_765
O1 P2 O3 99.28(13) . 1_655
O1 P2 O3 64.23(15) 2_865 1_655
O1 P2 O3 144.18(15) 3_785 1_655
O3 P2 O3 41.87(14) 2_765 1_655
O1 P2 O3 144.18(15) . 3_775
O1 P2 O3 64.23(15) 2_865 3_775
O1 P2 O3 99.28(13) 3_785 3_775
O3 P2 O3 80.62(8) 2_765 3_775
O3 P2 O3 45.84(14) 1_655 3_775
O1 P2 O3 144.18(15) . 2_875
O1 P2 O3 99.28(13) 2_865 2_875
O1 P2 O3 64.23(15) 3_785 2_875
O3 P2 O3 96.62(11) 2_765 2_875
O3 P2 O3 80.62(8) 1_655 2_875
O3 P2 O3 41.87(14) 3_775 2_875
O1 P2 O3 64.23(15) . 3_675
O1 P2 O3 144.18(15) 2_865 3_675
O1 P2 O3 99.28(13) 3_785 3_675
O3 P2 O3 45.84(14) 2_765 3_675
O3 P2 O3 80.62(8) 1_655 3_675
O3 P2 O3 96.62(11) 3_775 3_675
O3 P2 O3 80.62(8) 2_875 3_675
O1 P2 O3 99.28(13) . 1_665
O1 P2 O3 144.18(15) 2_865 1_665
O1 P2 O3 64.23(15) 3_785 1_665
O3 P2 O3 80.62(8) 2_765 1_665
O3 P2 O3 96.62(11) 1_655 1_665
O3 P2 O3 80.62(8) 3_775 1_665
O3 P2 O3 45.84(14) 2_875 1_665
O3 P2 O3 41.87(14) 3_675 1_665
O3 P3 O3 113.27(14) 2_665 3_565
O3 P3 O3 113.27(14) 2_665 .
O3 P3 O3 113.27(14) 3_565 .
O3 P3 O1 99.09(13) 2_665 2_765
O3 P3 O1 143.89(16) 3_565 2_765
O3 P3 O1 64.05(15) . 2_765
O3 P3 O1 64.05(15) 2_665 1_455
O3 P3 O1 143.89(16) 3_565 1_455
O3 P3 O1 99.09(13) . 1_455
O1 P3 O1 41.78(14) 2_765 1_455
O3 P3 O1 64.05(15) 2_665 3_575
O3 P3 O1 99.09(13) 3_565 3_575
O3 P3 O1 143.89(16) . 3_575
O1 P3 O1 80.47(9) 2_765 3_575
O1 P3 O1 45.79(14) 1_455 3_575
O3 P3 O1 99.09(13) 2_665 2_655
O3 P3 O1 64.05(15) 3_565 2_655
O3 P3 O1 143.89(16) . 2_655
O1 P3 O1 96.43(11) 2_765 2_655
O1 P3 O1 80.47(9) 1_455 2_655
O1 P3 O1 41.78(14) 3_575 2_655
O3 P3 O1 143.89(16) 2_665 3_675
O3 P3 O1 99.09(13) 3_565 3_675
O3 P3 O1 64.05(15) . 3_675
O1 P3 O1 45.79(14) 2_765 3_675
O1 P3 O1 80.47(9) 1_455 3_675
O1 P3 O1 96.43(11) 3_575 3_675
O1 P3 O1 80.47(9) 2_655 3_675
O3 P3 O1 143.89(16) 2_665 1_445
O3 P3 O1 64.05(15) 3_565 1_445
O3 P3 O1 99.09(13) . 1_445
O1 P3 O1 80.47(9) 2_765 1_445
O1 P3 O1 96.43(11) 1_455 1_445
O1 P3 O1 80.47(9) 3_575 1_445
O1 P3 O1 45.79(14) 2_655 1_445
O1 P3 O1 41.78(14) 3_675 1_445
P2 O1 Co1 122.9(2) . .
P2 O1 Co2 152.8(3) . 7
Co1 O1 Co2 84.32(16) . 7
P2 O1 O1 33.49(7) . 3_785
Co1 O1 O1 130.45(8) . 3_785
Co2 O1 O1 129.42(8) 7 3_785
P2 O1 O1 33.49(7) . 2_865
Co1 O1 O1 130.45(8) . 2_865
Co2 O1 O1 129.42(8) 7 2_865
O1 O1 O1 60.0 3_785 2_865
P2 O1 O1 146.51(7) . 3_675
Co1 O1 O1 49.55(8) . 3_675
Co2 O1 O1 50.58(8) 7 3_675
O1 O1 O1 180.0 3_785 3_675
O1 O1 O1 120.000(1) 2_865 3_675
P2 O1 O1 146.51(7) . 2_765
Co1 O1 O1 49.55(8) . 2_765
Co2 O1 O1 50.58(8) 7 2_765
O1 O1 O1 120.000(1) 3_785 2_765
O1 O1 O1 180.00(18) 2_865 2_765
O1 O1 O1 60.0 3_675 2_765
P2 O1 O2 118.2(2) . 9_565
Co1 O1 O2 112.44(15) . 9_565
Co2 O1 O2 39.88(9) 7 9_565
O1 O1 O2 116.09(8) 3_785 9_565
O1 O1 O2 89.61(10) 2_865 9_565
O1 O1 O2 63.91(8) 3_675 9_565
O1 O1 O2 90.39(10) 2_765 9_565
P2 O1 O2 118.2(2) . 7
Co1 O1 O2 112.44(15) . 7
Co2 O1 O2 39.88(9) 7 7
O1 O1 O2 89.61(10) 3_785 7
O1 O1 O2 116.09(8) 2_865 7
O1 O1 O2 90.39(10) 3_675 7
O1 O1 O2 63.91(8) 2_765 7
O2 O1 O2 53.06(16) 9_565 7
P2 O1 O3 90.41(17) . 2_765
Co1 O1 O3 40.44(9) . 2_765
Co2 O1 O3 113.94(16) 7 2_765
O1 O1 O3 115.64(8) 3_785 2_765
O1 O1 O3 90.01(11) 2_865 2_765
O1 O1 O3 64.37(8) 3_675 2_765
O1 O1 O3 89.99(11) 2_765 2_765
O2 O1 O3 119.25(9) 9_565 2_765
O2 O1 O3 151.04(18) 7 2_765
P2 O1 O3 90.41(17) . 3_675
Co1 O1 O3 40.44(9) . 3_675
Co2 O1 O3 113.94(16) 7 3_675
O1 O1 O3 90.01(11) 3_785 3_675
O1 O1 O3 115.64(8) 2_865 3_675
O1 O1 O3 89.99(11) 3_675 3_675
O1 O1 O3 64.37(8) 2_765 3_675
O2 O1 O3 151.04(18) 9_565 3_675
O2 O1 O3 119.25(9) 7 3_675
O3 O1 O3 51.25(16) 2_765 3_675
P2 O1 P1 101.04(14) . 7_545
Co1 O1 P1 114.24(11) . 7_545
Co2 O1 P1 63.23(7) 7 7_545
O1 O1 P1 113.58(7) 3_785 7_545
O1 O1 P1 68.49(7) 2_865 7_545
O1 O1 P1 66.42(7) 3_675 7_545
O1 O1 P1 111.51(7) 2_765 7_545
O2 O1 P1 26.03(8) 9_565 7_545
O2 O1 P1 77.67(11) 7 7_545
O3 O1 P1 102.68(8) 2_765 7_545
O3 O1 P1 151.97(14) 3_675 7_545
P1 O2 Co2 124.5(3) . .
P1 O2 O2 34.81(9) . 3_575
Co2 O2 O2 133.78(9) . 3_575
P1 O2 O2 34.81(9) . 2_775
Co2 O2 O2 133.78(9) . 2_775
O2 O2 O2 60.0 3_575 2_775
P1 O2 O2 145.18(9) . 2_665
Co2 O2 O2 46.22(9) . 2_665
O2 O2 O2 119.999(1) 3_575 2_665
O2 O2 O2 180.0 2_775 2_665
P1 O2 O2 145.18(9) . 3_565
Co2 O2 O2 46.22(9) . 3_565
O2 O2 O2 180.0 3_575 3_565
O2 O2 O2 120.0 2_775 3_565
O2 O2 O2 60.0 2_665 3_565
P1 O2 Pb1 98.83(11) . .
Co2 O2 Pb1 101.98(10) . .
O2 O2 Pb1 119.22(8) 3_575 .
O2 O2 Pb1 64.33(8) 2_775 .
O2 O2 Pb1 115.67(8) 2_665 .
O2 O2 Pb1 60.78(8) 3_565 .
P1 O2 Pb1 98.83(11) . 1_455
Co2 O2 Pb1 101.98(10) . 1_455
O2 O2 Pb1 64.33(8) 3_575 1_455
O2 O2 Pb1 119.22(8) 2_775 1_455
O2 O2 Pb1 60.78(8) 2_665 1_455
O2 O2 Pb1 115.67(8) 3_565 1_455
Pb1 O2 Pb1 134.25(16) . 1_455
P1 O2 O1 88.56(19) . 14_654
Co2 O2 O1 43.46(10) . 14_654
O2 O2 O1 90.39(10) 3_575 14_654
O2 O2 O1 116.53(8) 2_775 14_654
O2 O2 O1 63.47(8) 2_665 14_654
O2 O2 O1 89.61(10) 3_565 14_654
Pb1 O2 O1 136.86(14) . 14_654
Pb1 O2 O1 85.37(8) 1_455 14_654
P1 O2 O1 88.56(19) . 13_444
Co2 O2 O1 43.46(10) . 13_444
O2 O2 O1 116.53(8) 3_575 13_444
O2 O2 O1 90.39(10) 2_775 13_444
O2 O2 O1 89.61(10) 2_665 13_444
O2 O2 O1 63.47(8) 3_565 13_444
Pb1 O2 O1 85.37(8) . 13_444
Pb1 O2 O1 136.86(14) 1_455 13_444
O1 O2 O1 52.18(16) 14_654 13_444
P1 O2 O3 122.2(2) . .
Co2 O2 O3 108.93(16) . .
O2 O2 O3 114.54(7) 3_575 .
O2 O2 O3 92.31(9) 2_775 .
O2 O2 O3 87.69(9) 2_665 .
O2 O2 O3 65.46(7) 3_565 .
Pb1 O2 O3 45.71(9) . .
Pb1 O2 O3 89.59(13) 1_455 .
O1 O2 O3 149.28(17) 14_654 .
O1 O2 O3 121.99(10) 13_444 .
P1 O2 O3 122.2(2) . 2_665
Co2 O2 O3 108.93(16) . 2_665
O2 O2 O3 92.31(9) 3_575 2_665
O2 O2 O3 114.54(7) 2_775 2_665
O2 O2 O3 65.46(7) 2_665 2_665
O2 O2 O3 87.69(9) 3_565 2_665
Pb1 O2 O3 89.59(13) . 2_665
Pb1 O2 O3 45.71(9) 1_455 2_665
O1 O2 O3 121.99(10) 14_654 2_665
O1 O2 O3 149.28(17) 13_444 2_665
O3 O2 O3 44.05(15) . 2_665
P3 O3 Co1 124.3(2) . .
P3 O3 Pb1 145.5(2) . .
Co1 O3 Pb1 90.21(16) . .
P3 O3 O3 33.36(7) . 3_565
Co1 O3 O3 131.28(8) . 3_565
Pb1 O3 O3 123.96(8) . 3_565
P3 O3 O3 33.36(7) . 2_665
Co1 O3 O3 131.28(8) . 2_665
Pb1 O3 O3 123.96(8) . 2_665
O3 O3 O3 60.0 3_565 2_665
P3 O3 O3 146.64(7) . 3_675
Co1 O3 O3 48.72(8) . 3_675
Pb1 O3 O3 56.05(8) . 3_675
O3 O3 O3 180.0 3_565 3_675
O3 O3 O3 120.0 2_665 3_675
P3 O3 O3 146.64(7) . 2_765
Co1 O3 O3 48.72(8) . 2_765
Pb1 O3 O3 56.05(8) . 2_765
O3 O3 O3 120.0 3_565 2_765
O3 O3 O3 180.00(9) 2_665 2_765
O3 O3 O3 60.0 3_675 2_765
P3 O3 O1 90.66(18) . 2_765
Co1 O3 O1 41.29(9) . 2_765
Pb1 O3 O1 120.07(15) . 2_765
O3 O3 O1 115.62(8) 3_565 2_765
O3 O3 O1 89.99(11) 2_665 2_765
O3 O3 O1 64.38(8) 3_675 2_765
O3 O3 O1 90.01(11) 2_765 2_765
P3 O3 O1 90.66(18) . 3_675
Co1 O3 O1 41.29(9) . 3_675
Pb1 O3 O1 120.07(15) . 3_675
O3 O3 O1 89.99(11) 3_565 3_675
O3 O3 O1 115.62(8) 2_665 3_675
O3 O3 O1 90.01(11) 3_675 3_675
O3 O3 O1 64.38(8) 2_765 3_675
O1 O3 O1 51.27(16) 2_765 3_675
P3 O3 O2 92.79(18) . .
Co1 O3 O2 136.31(16) . .
Pb1 O3 O2 56.31(8) . .
O3 O3 O2 92.31(9) 3_565 .
O3 O3 O2 67.97(7) 2_665 .
O3 O3 O2 87.69(9) 3_675 .
O3 O3 O2 112.03(7) 2_765 .
O1 O3 O2 129.69(10) 2_765 .
O1 O3 O2 176.39(15) 3_675 .
P3 O3 O2 92.79(18) . 3_565
Co1 O3 O2 136.31(16) . 3_565
Pb1 O3 O2 56.31(8) . 3_565
O3 O3 O2 67.97(7) 3_565 3_565
O3 O3 O2 92.31(9) 2_665 3_565
O3 O3 O2 112.03(7) 3_675 3_565
O3 O3 O2 87.69(9) 2_765 3_565
O1 O3 O2 176.39(15) 2_765 3_565
O1 O3 O2 129.69(10) 3_675 3_565
O2 O3 O2 49.08(15) . 3_565
P3 O3 P2 80.91(12) . 1_445
Co1 O3 P2 63.59(7) . 1_445
Pb1 O3 P2 119.74(9) . 1_445
O3 O3 P2 69.06(7) 3_565 1_445
O3 O3 P2 112.92(7) 2_665 1_445
O3 O3 P2 110.93(7) 3_675 1_445
O3 O3 P2 67.08(7) 2_765 1_445
O1 O3 P2 75.08(11) 2_765 1_445
O1 O3 P2 25.35(8) 3_675 1_445
O2 O3 P2 154.79(12) . 1_445
O2 O3 P2 106.52(7) 3_565 1_445

loop_
_geom_bond_atom_site_label_1
_geom_bond_atom_site_label_2
_geom_bond_distance
_geom_bond_site_symmetry_2
Pb1 O3 2.481(4) .
Pb1 O3 2.481(4) 3_675
Pb1 O3 2.481(4) 2_765
Pb1 O2 2.8841(18) .
Pb1 O2 2.8841(18) 2_765
Pb1 O2 2.8841(18) 3_675
Pb1 O2 2.8841(18) 3_565
Pb1 O2 2.8841(18) 1_655
Pb1 O2 2.8841(18) 2_775
Pb1 Co1 3.2569(16) .
Pb1 O1 4.097(4) 13_444
Pb1 O1 4.097(4) 15_674
Co1 O3 2.101(4) 2_765
Co1 O3 2.101(4) 3_675
Co1 O3 2.101(4) .
Co1 O1 2.137(4) .
Co1 O1 2.137(4) 2_765
Co1 O1 2.137(4) 3_675
Co1 Co2 2.9000(19) 7
Co2 O2 2.035(4) 2_665
Co2 O2 2.035(4) 3_565
Co2 O2 2.035(4) .
Co2 O1 2.183(4) 14_654
Co2 O1 2.183(4) 15_564
Co2 O1 2.183(4) 13_444
Co2 Co1 2.9000(19) 13_444
P1 O2 1.522(4) 2_775
P1 O2 1.522(4) 3_575
P1 O2 1.522(4) .
P1 O1 3.466(3) 15_574
P1 O1 3.466(3) 13_454
P1 O1 3.466(3) 14_654
P1 O1 3.466(3) 14_764
P1 O1 3.466(3) 13_444
P1 O1 3.466(3) 15_674
P2 O1 1.524(4) .
P2 O1 1.524(4) 2_865
P2 O1 1.524(4) 3_785
P2 O3 3.558(3) 2_765
P2 O3 3.558(3) 1_655
P2 O3 3.558(3) 3_775
P2 O3 3.558(3) 2_875
P2 O3 3.558(3) 3_675
P2 O3 3.558(3) 1_665
P3 O3 1.522(4) 2_665
P3 O3 1.522(4) 3_565
P3 O3 1.522(4) .
P3 O1 3.564(3) 2_765
P3 O1 3.564(3) 1_455
P3 O1 3.564(3) 3_575
P3 O1 3.564(3) 2_655
P3 O1 3.564(3) 3_675
P3 O1 3.564(3) 1_445
O1 Co2 2.183(4) 7
O1 O1 2.542(8) 3_785
O1 O1 2.542(8) 2_865
O1 O1 2.773(8) 3_675
O1 O1 2.773(8) 2_765
O1 O2 3.152(5) 9_565
O1 O2 3.152(5) 7
O1 O3 3.205(5) 2_765
O1 O3 3.205(5) 3_675
O1 P1 3.466(3) 7_545
O2 O2 2.498(7) 3_575
O2 O2 2.498(7) 2_775
O2 O2 2.816(7) 2_665
O2 O2 2.816(7) 3_565
O2 Pb1 2.8841(18) 1_455
O2 O1 3.152(5) 14_654
O2 O1 3.152(5) 13_444
O2 O3 3.390(5) .
O2 O3 3.390(5) 2_665
O3 O3 2.543(8) 3_565
O3 O3 2.543(8) 2_665
O3 O3 2.772(8) 3_675
O3 O3 2.772(8) 2_765
O3 O1 3.205(5) 2_765
O3 O1 3.205(5) 3_675
O3 O2 3.390(5) 3_565
O3 P2 3.558(3) 1_445
